data_7232773
loop_
_publ_author_name
'Cheng, Lin'
'Xue, Chong-Yu'
'Wang, Ying'
'Yang, Dan-Dan'
'Zhang, Ying-Xin'
'Gao, Yi-Xuan'
'Day, Gregory S.'

_publ_section_title
;
 Solvent-induced SC--SC transformation within the ZnII--triazole system: a
 promising MnO4&#x2212; selective luminescent probe
;
_journal_issue 22
_journal_name_full CrystEngComm
_journal_page_first 3390
_journal_paper_doi 10.1039/C9CE00312F
_journal_volume 21
_journal_year 2019
_chemical_formula_sum 'C24 H20 N10 O'
_chemical_formula_weight 464.50
_space_group_crystal_system triclinic
_space_group_IT_number 2
_space_group_name_Hall '-P 1'
_space_group_name_H-M_alt 'P -1'
_symmetry_space_group_name_Hall '-P 1'
_symmetry_space_group_name_H-M 'P -1'
_atom_sites_solution_hydrogens mixed
_audit_creation_method SHELXL-2014/7
_audit_update_record
;
2019-04-11 deposited with the CCDC.    2019-05-09 downloaded from the CCDC.
;
_cell_angle_alpha 100.758(4)
_cell_angle_beta 92.216(4)
_cell_angle_gamma 93.539(4)
_cell_formula_units_Z 2
_cell_length_a 7.4910(4)
_cell_length_b 11.4453(6)
_cell_length_c 13.0462(6)
_cell_measurement_reflns_used 5809
_cell_measurement_temperature 293
_cell_measurement_theta_max 73.5650
_cell_measurement_theta_min 3.9280
_cell_volume 1095.35(10)
_computing_cell_refinement
;
CrysAlisPro, Agilent Technologies,
Version 1.171.37.35 (release 13-08-2014 CrysAlis171 .NET)
(compiled Aug 13 2014,18:06:01)
;
_computing_data_collection
;
CrysAlisPro, Agilent Technologies,
Version 1.171.37.35 (release 13-08-2014 CrysAlis171 .NET)
(compiled Aug 13 2014,18:06:01)
;
_computing_data_reduction
;
CrysAlisPro, Agilent Technologies,
Version 1.171.37.35 (release 13-08-2014 CrysAlis171 .NET)
(compiled Aug 13 2014,18:06:01)
;
_computing_structure_refinement 'SHELXL-2014/7 (Sheldrick, 2014)'
_computing_structure_solution 'SHELXL-2014/7 (Sheldrick, 2014)'
_diffrn_ambient_temperature 293(2)
_diffrn_measured_fraction_theta_full 0.999
_diffrn_measured_fraction_theta_max 0.964
_diffrn_measurement_device_type 'four-circle diffractometer'
_diffrn_measurement_method '\w scans'
_diffrn_radiation_type CuK\a
_diffrn_radiation_wavelength 1.54184
_diffrn_reflns_av_R_equivalents 0.0184
_diffrn_reflns_av_unetI/netI 0.0241
_diffrn_reflns_Laue_measured_fraction_full 0.999
_diffrn_reflns_Laue_measured_fraction_max 0.964
_diffrn_reflns_limit_h_max 8
_diffrn_reflns_limit_h_min -8
_diffrn_reflns_limit_k_max 14
_diffrn_reflns_limit_k_min -13
_diffrn_reflns_limit_l_max 16
_diffrn_reflns_limit_l_min -12
_diffrn_reflns_number 8252
_diffrn_reflns_point_group_measured_fraction_full 0.999
_diffrn_reflns_point_group_measured_fraction_max 0.964
_diffrn_reflns_theta_full 67.684
_diffrn_reflns_theta_max 73.569
_diffrn_reflns_theta_min 3.453
_diffrn_source 'SuperNova, Dual, Cu at zero, AtlasS2'
_exptl_absorpt_coefficient_mu 0.768
_exptl_absorpt_correction_T_max 1.00000
_exptl_absorpt_correction_T_min 0.90148
_exptl_absorpt_correction_type multi-scan
_exptl_absorpt_process_details
;
CrysAlisPro, Agilent Technologies,
Version 1.171.37.35 (release 13-08-2014 CrysAlis171 .NET)
(compiled Aug 13 2014,18:06:01)
Empirical absorption correction using spherical harmonics,
 implemented in SCALE3 ABSPACK scaling algorithm.
;
_exptl_crystal_colour colourless
_exptl_crystal_density_diffrn 1.408
_exptl_crystal_description block
_exptl_crystal_F_000 484
_exptl_crystal_size_max 0.25
_exptl_crystal_size_mid 0.24
_exptl_crystal_size_min 0.23
_refine_diff_density_max 0.278
_refine_diff_density_min -0.295
_refine_diff_density_rms 0.045
_refine_ls_extinction_method none
_refine_ls_goodness_of_fit_ref 1.035
_refine_ls_hydrogen_treatment constr
_refine_ls_matrix_type full
_refine_ls_number_parameters 319
_refine_ls_number_reflns 4264
_refine_ls_number_restraints 0
_refine_ls_restrained_S_all 1.035
_refine_ls_R_factor_all 0.0405
_refine_ls_R_factor_gt 0.0378
_refine_ls_shift/su_max 0.000
_refine_ls_shift/su_mean 0.000
_refine_ls_structure_factor_coef Fsqd
_refine_ls_weighting_details 'w=1/[\s^2^(Fo^2^)+(0.0468P)^2^+0.4404P] where P=(Fo^2^+2Fc^2^)/3'
_refine_ls_weighting_scheme calc
_refine_ls_wR_factor_gt 0.0954
_refine_ls_wR_factor_ref 0.0979
_reflns_Friedel_coverage 0.000
_reflns_number_gt 3961
_reflns_number_total 4264
_reflns_threshold_expression 'I > 2\s(I)'
_cod_data_source_file c9ce00312f2.cif
_cod_data_source_block A150208B
_cod_depositor_comments 'Adding full bibliography for 7232773--7232779.cif.'
_cod_original_cell_volume 1095.35(9)
_cod_database_code 7232773
_shelx_shelxl_version_number 2014/7
_shelx_space_group_comment
;
The symmetry employed for this shelxl refinement is uniquely defined
by the following loop, which should always be used as a source of
symmetry information in preference to the above space-group names.
They are only intended as comments.
;

loop_
_space_group_symop_operation_xyz
'x, y, z'
'-x, -y, -z'

loop_
_atom_site_label
_atom_site_type_symbol
_atom_site_fract_x
_atom_site_fract_y
_atom_site_fract_z
_atom_site_U_iso_or_equiv
_atom_site_adp_type
_atom_site_occupancy
_atom_site_site_symmetry_order
_atom_site_calc_flag
_atom_site_refinement_flags_posn
_atom_site_refinement_flags_adp
N1 N 1.13772(14) 0.25734(10) 0.01465(8) 0.0224(2) Uani 1 1 d . .
N2 N 1.16815(15) 0.16146(10) -0.06111(9) 0.0275(3) Uani 1 1 d . .
N3 N 1.37815(16) 0.31366(12) -0.05867(10) 0.0346(3) Uani 1 1 d . .
N4 N 0.16264(14) -0.19629(9) 0.22006(8) 0.0206(2) Uani 1 1 d . .
N5 N 0.01613(15) -0.22210(10) 0.27301(9) 0.0255(2) Uani 1 1 d . .
N6 N 0.10576(16) -0.38968(10) 0.17258(9) 0.0279(3) Uani 1 1 d . .
N7 N 0.26382(14) 0.67942(9) 0.46410(8) 0.0201(2) Uani 1 1 d . .
N8 N 0.10890(15) 0.67714(10) 0.51600(9) 0.0269(3) Uani 1 1 d . .
N9 N 0.23121(15) 0.86570(10) 0.53374(9) 0.0255(2) Uani 1 1 d . .
N10 N 0.51703(14) 0.25603(9) 0.24343(8) 0.0207(2) Uani 1 1 d . .
C1 C 0.67555(16) 0.25819(10) 0.18782(9) 0.0188(2) Uani 1 1 d . .
C2 C 0.72433(16) 0.35429(11) 0.14030(9) 0.0201(3) Uani 1 1 d . .
H2 H 0.6527 0.4185 0.1455 0.024 Uiso 1 1 calc R U
C3 C 0.87890(16) 0.35444(11) 0.08545(9) 0.0203(3) Uani 1 1 d . .
H3 H 0.9128 0.4196 0.0556 0.024 Uiso 1 1 calc R U
C4 C 0.98318(16) 0.25713(11) 0.07514(9) 0.0195(2) Uani 1 1 d . .
C5 C 0.93601(16) 0.16009(11) 0.12064(10) 0.0213(3) Uani 1 1 d . .
H5 H 1.0056 0.0947 0.1127 0.026 Uiso 1 1 calc R U
C6 C 0.78430(16) 0.16156(11) 0.17802(9) 0.0206(3) Uani 1 1 d . .
H6 H 0.7541 0.0978 0.2104 0.025 Uiso 1 1 calc R U
C7 C 1.31254(18) 0.20111(14) -0.10200(11) 0.0308(3) Uani 1 1 d . .
H7 H 1.3663 0.1550 -0.1571 0.037 Uiso 1 1 calc R U
C8 C 1.26345(18) 0.34595(13) 0.01425(11) 0.0297(3) Uani 1 1 d . .
H8 H 1.2692 0.4197 0.0590 0.036 Uiso 1 1 calc R U
C9 C 0.41611(16) 0.14501(10) 0.23706(10) 0.0185(2) Uani 1 1 d . .
C10 C 0.39367(16) 0.06533(11) 0.14170(9) 0.0195(2) Uani 1 1 d . .
H10 H 0.4376 0.0872 0.0818 0.023 Uiso 1 1 calc R U
C11 C 0.30619(16) -0.04633(11) 0.13595(9) 0.0198(3) Uani 1 1 d . .
H11 H 0.2926 -0.0997 0.0725 0.024 Uiso 1 1 calc R U
C12 C 0.23911(16) -0.07795(10) 0.22538(10) 0.0190(2) Uani 1 1 d . .
C13 C 0.25155(16) 0.00283(11) 0.31935(10) 0.0203(3) Uani 1 1 d . .
H13 H 0.2003 -0.0173 0.3781 0.024 Uiso 1 1 calc R U
C14 C 0.34093(16) 0.11378(11) 0.32505(9) 0.0201(3) Uani 1 1 d . .
H14 H 0.3508 0.1678 0.3881 0.024 Uiso 1 1 calc R U
C15 C -0.01223(18) -0.33813(12) 0.24115(11) 0.0265(3) Uani 1 1 d . .
H15 H -0.1064 -0.3819 0.2639 0.032 Uiso 1 1 calc R U
C16 C 0.21375(18) -0.29774(11) 0.16214(10) 0.0239(3) Uani 1 1 d . .
H16 H 0.3119 -0.3023 0.1204 0.029 Uiso 1 1 calc R U
C17 C 0.45397(16) 0.36266(10) 0.29956(9) 0.0182(2) Uani 1 1 d . .
C18 C 0.27121(17) 0.37314(11) 0.31177(10) 0.0205(3) Uani 1 1 d . .
H18 H 0.1901 0.3100 0.2821 0.025 Uiso 1 1 calc R U
C19 C 0.20904(16) 0.47659(11) 0.36757(10) 0.0211(3) Uani 1 1 d . .
H19 H 0.0873 0.4816 0.3775 0.025 Uiso 1 1 calc R U
C20 C 0.32912(17) 0.57248(10) 0.40846(9) 0.0190(2) Uani 1 1 d . .
C21 C 0.51157(17) 0.56420(11) 0.39744(9) 0.0199(3) Uani 1 1 d . .
H21 H 0.5916 0.6287 0.4252 0.024 Uiso 1 1 calc R U
C22 C 0.57396(16) 0.45896(11) 0.34472(9) 0.0197(3) Uani 1 1 d . .
H22 H 0.6965 0.4523 0.3393 0.024 Uiso 1 1 calc R U
C23 C 0.09673(18) 0.79110(12) 0.55561(10) 0.0262(3) Uani 1 1 d . .
H23 H 0.0024 0.8182 0.5957 0.031 Uiso 1 1 calc R U
C24 C 0.33325(17) 0.79225(11) 0.47548(10) 0.0219(3) Uani 1 1 d . .
H24 H 0.4381 0.8156 0.4466 0.026 Uiso 1 1 calc R U
O1 O 0.28793(16) 1.12238(10) 0.60330(12) 0.0543(4) Uani 1 1 d G .
H1A H 0.1998 1.1480 0.6379 0.081 Uiso 1 1 d G U
H1B H 0.2759 1.0467 0.5874 0.081 Uiso 1 1 d G U

loop_
_atom_site_aniso_label
_atom_site_aniso_U_11
_atom_site_aniso_U_22
_atom_site_aniso_U_33
_atom_site_aniso_U_23
_atom_site_aniso_U_13
_atom_site_aniso_U_12
N1 0.0183(5) 0.0262(5) 0.0224(5) 0.0033(4) 0.0028(4) 0.0029(4)
N2 0.0265(6) 0.0299(6) 0.0257(6) 0.0017(5) 0.0048(4) 0.0086(5)
N3 0.0209(6) 0.0499(8) 0.0335(6) 0.0082(6) 0.0073(5) 0.0013(5)
N4 0.0194(5) 0.0189(5) 0.0235(5) 0.0042(4) 0.0031(4) 0.0000(4)
N5 0.0225(6) 0.0247(6) 0.0311(6) 0.0097(4) 0.0061(4) -0.0004(4)
N6 0.0329(6) 0.0210(5) 0.0292(6) 0.0048(4) 0.0036(5) -0.0028(5)
N7 0.0196(5) 0.0183(5) 0.0235(5) 0.0056(4) 0.0057(4) 0.0035(4)
N8 0.0252(6) 0.0236(6) 0.0334(6) 0.0064(5) 0.0130(5) 0.0048(4)
N9 0.0282(6) 0.0205(5) 0.0280(6) 0.0028(4) 0.0054(4) 0.0052(4)
N10 0.0200(5) 0.0150(5) 0.0264(5) 0.0017(4) 0.0078(4) -0.0004(4)
C1 0.0172(6) 0.0181(6) 0.0198(6) 0.0003(4) 0.0028(4) -0.0008(4)
C2 0.0212(6) 0.0164(6) 0.0222(6) 0.0016(4) 0.0037(5) 0.0017(4)
C3 0.0217(6) 0.0181(6) 0.0203(6) 0.0022(4) 0.0026(5) -0.0011(5)
C4 0.0155(6) 0.0229(6) 0.0185(5) 0.0003(5) 0.0014(4) -0.0009(5)
C5 0.0183(6) 0.0208(6) 0.0241(6) 0.0020(5) -0.0003(5) 0.0030(5)
C6 0.0205(6) 0.0177(6) 0.0235(6) 0.0045(5) 0.0009(5) -0.0006(5)
C7 0.0248(7) 0.0427(8) 0.0264(7) 0.0063(6) 0.0070(5) 0.0117(6)
C8 0.0213(7) 0.0357(8) 0.0308(7) 0.0044(6) 0.0049(5) -0.0036(5)
C9 0.0153(6) 0.0147(5) 0.0256(6) 0.0042(5) 0.0022(4) 0.0016(4)
C10 0.0177(6) 0.0207(6) 0.0212(6) 0.0058(5) 0.0032(4) 0.0020(4)
C11 0.0175(6) 0.0190(6) 0.0219(6) 0.0015(5) 0.0007(4) 0.0014(4)
C12 0.0148(6) 0.0156(6) 0.0268(6) 0.0046(5) 0.0016(4) 0.0015(4)
C13 0.0198(6) 0.0198(6) 0.0227(6) 0.0062(5) 0.0049(5) 0.0031(5)
C14 0.0208(6) 0.0171(6) 0.0220(6) 0.0021(5) 0.0027(5) 0.0027(5)
C15 0.0257(7) 0.0233(6) 0.0317(7) 0.0099(5) 0.0030(5) -0.0035(5)
C16 0.0256(7) 0.0203(6) 0.0249(6) 0.0022(5) 0.0035(5) -0.0003(5)
C17 0.0217(6) 0.0151(5) 0.0189(5) 0.0044(4) 0.0048(4) 0.0025(4)
C18 0.0200(6) 0.0167(6) 0.0250(6) 0.0051(5) 0.0008(5) -0.0013(4)
C19 0.0170(6) 0.0205(6) 0.0277(6) 0.0078(5) 0.0038(5) 0.0031(5)
C20 0.0225(6) 0.0160(6) 0.0195(5) 0.0047(4) 0.0041(4) 0.0039(4)
C21 0.0205(6) 0.0180(6) 0.0206(6) 0.0027(5) 0.0022(4) -0.0008(5)
C22 0.0170(6) 0.0203(6) 0.0223(6) 0.0041(5) 0.0041(4) 0.0015(5)
C23 0.0281(7) 0.0235(6) 0.0287(7) 0.0050(5) 0.0106(5) 0.0081(5)
C24 0.0228(6) 0.0180(6) 0.0251(6) 0.0038(5) 0.0033(5) 0.0023(5)
O1 0.0430(7) 0.0271(6) 0.0865(10) -0.0099(6) 0.0376(7) -0.0051(5)

loop_
_atom_type_symbol
_atom_type_description
_atom_type_scat_dispersion_real
_atom_type_scat_dispersion_imag
_atom_type_scat_source
C C 0.0181 0.0091 'International Tables Vol C Tables 4.2.6.8 and 6.1.1.4'
H H 0.0000 0.0000 'International Tables Vol C Tables 4.2.6.8 and 6.1.1.4'
N N 0.0311 0.0180 'International Tables Vol C Tables 4.2.6.8 and 6.1.1.4'
O O 0.0492 0.0322 'International Tables Vol C Tables 4.2.6.8 and 6.1.1.4'

loop_
_geom_angle_atom_site_label_1
_geom_angle_atom_site_label_2
_geom_angle_atom_site_label_3
_geom_angle
C8 N1 N2 109.76(11)
C8 N1 C4 128.95(11)
N2 N1 C4 121.12(10)
C7 N2 N1 101.61(11)
C8 N3 C7 102.24(12)
C16 N4 N5 109.20(10)
C16 N4 C12 127.70(11)
N5 N4 C12 123.06(10)
C15 N5 N4 102.23(10)
C16 N6 C15 102.26(11)
C24 N7 N8 109.52(10)
C24 N7 C20 129.35(11)
N8 N7 C20 121.14(10)
C23 N8 N7 102.09(10)
C24 N9 C23 102.74(11)
C1 N10 C17 121.02(10)
C1 N10 C9 118.52(10)
C17 N10 C9 120.37(10)
C2 C1 C6 119.01(11)
C2 C1 N10 121.05(11)
C6 C1 N10 119.93(11)
C3 C2 C1 120.28(11)
C3 C2 H2 119.9
C1 C2 H2 119.9
C2 C3 C4 119.86(11)
C2 C3 H3 120.1
C4 C3 H3 120.1
C5 C4 C3 120.79(11)
C5 C4 N1 120.43(11)
C3 C4 N1 118.77(11)
C6 C5 C4 119.29(11)
C6 C5 H5 120.4
C4 C5 H5 120.4
C5 C6 C1 120.73(11)
C5 C6 H6 119.6
C1 C6 H6 119.6
N2 C7 N3 115.88(12)
N2 C7 H7 122.1
N3 C7 H7 122.1
N3 C8 N1 110.50(13)
N3 C8 H8 124.7
N1 C8 H8 124.7
C14 C9 C10 119.24(11)
C14 C9 N10 120.99(11)
C10 C9 N10 119.76(11)
C11 C10 C9 120.29(11)
C11 C10 H10 119.9
C9 C10 H10 119.9
C12 C11 C10 119.62(11)
C12 C11 H11 120.2
C10 C11 H11 120.2
C13 C12 C11 120.64(11)
C13 C12 N4 120.40(11)
C11 C12 N4 118.93(11)
C14 C13 C12 119.49(11)
C14 C13 H13 120.3
C12 C13 H13 120.3
C13 C14 C9 120.55(11)
C13 C14 H14 119.7
C9 C14 H14 119.7
N5 C15 N6 115.46(12)
N5 C15 H15 122.3
N6 C15 H15 122.3
N6 C16 N4 110.83(11)
N6 C16 H16 124.6
N4 C16 H16 124.6
C18 C17 C22 118.70(11)
C18 C17 N10 120.54(11)
C22 C17 N10 120.75(11)
C19 C18 C17 120.78(11)
C19 C18 H18 119.6
C17 C18 H18 119.6
C20 C19 C18 119.71(11)
C20 C19 H19 120.1
C18 C19 H19 120.1
C19 C20 C21 120.55(11)
C19 C20 N7 119.39(11)
C21 C20 N7 120.04(11)
C20 C21 C22 119.58(11)
C20 C21 H21 120.2
C22 C21 H21 120.2
C21 C22 C17 120.60(11)
C21 C22 H22 119.7
C17 C22 H22 119.7
N8 C23 N9 115.31(12)
N8 C23 H23 122.3
N9 C23 H23 122.3
N9 C24 N7 110.33(11)
N9 C24 H24 124.8
N7 C24 H24 124.8
H1A O1 H1B 109.5

loop_
_geom_bond_atom_site_label_1
_geom_bond_atom_site_label_2
_geom_bond_distance
N1 C8 1.3416(17)
N1 N2 1.3699(15)
N1 C4 1.4262(15)
N2 C7 1.3171(18)
N3 C8 1.3233(18)
N3 C7 1.360(2)
N4 C16 1.3475(16)
N4 N5 1.3652(14)
N4 C12 1.4260(15)
N5 C15 1.3168(17)
N6 C16 1.3180(17)
N6 C15 1.3631(18)
N7 C24 1.3415(16)
N7 N8 1.3673(14)
N7 C20 1.4261(15)
N8 C23 1.3203(17)
N9 C24 1.3246(16)
N9 C23 1.3537(17)
N10 C1 1.4166(15)
N10 C17 1.4189(15)
N10 C9 1.4248(15)
C1 C2 1.3964(17)
C1 C6 1.4035(17)
C2 C3 1.3846(17)
C2 H2 0.9300
C3 C4 1.3886(17)
C3 H3 0.9300
C4 C5 1.3873(18)
C5 C6 1.3842(17)
C5 H5 0.9300
C6 H6 0.9300
C7 H7 0.9300
C8 H8 0.9300
C9 C14 1.3933(17)
C9 C10 1.3961(17)
C10 C11 1.3876(17)
C10 H10 0.9300
C11 C12 1.3875(17)
C11 H11 0.9300
C12 C13 1.3871(17)
C13 C14 1.3865(17)
C13 H13 0.9300
C14 H14 0.9300
C15 H15 0.9300
C16 H16 0.9300
C17 C18 1.3943(17)
C17 C22 1.4015(17)
C18 C19 1.3861(17)
C18 H18 0.9300
C19 C20 1.3858(17)
C19 H19 0.9300
C20 C21 1.3870(17)
C21 C22 1.3883(17)
C21 H21 0.9300
C22 H22 0.9300
C23 H23 0.9300
C24 H24 0.9300
O1 H1A 0.8501
O1 H1B 0.8500

loop_
_geom_hbond_atom_site_label_D
_geom_hbond_atom_site_label_H
_geom_hbond_atom_site_label_A
_geom_hbond_distance_DH
_geom_hbond_distance_HA
_geom_hbond_distance_DA
_geom_hbond_angle_DHA
_geom_hbond_site_symmetry_A
C13 H13 N9 0.93 2.64 3.4571(17) 146.5 1_545
C16 H16 N3 0.93 2.49 3.3908(18) 163.2 2_755
C24 H24 O1 0.93 2.29 3.2128(17) 172.7 2_676
O1 H1A N5 0.85 2.15 3.0021(16) 176.9 2_566
O1 H1B N9 0.85 2.06 2.9078(16) 173.5 .

loop_
_geom_torsion_atom_site_label_1
_geom_torsion_atom_site_label_2
_geom_torsion_atom_site_label_3
_geom_torsion_atom_site_label_4
_geom_torsion
C8 N1 N2 C7 -0.15(14)
C4 N1 N2 C7 175.41(11)
C16 N4 N5 C15 -1.11(13)
C12 N4 N5 C15 176.68(11)
C24 N7 N8 C23 -0.08(14)
C20 N7 N8 C23 -179.91(11)
C17 N10 C1 C2 -33.29(17)
C9 N10 C1 C2 143.19(12)
C17 N10 C1 C6 148.05(11)
C9 N10 C1 C6 -35.47(16)
C6 C1 C2 C3 -0.75(18)
N10 C1 C2 C3 -179.42(11)
C1 C2 C3 C4 1.83(18)
C2 C3 C4 C5 -1.04(18)
C2 C3 C4 N1 177.44(10)
C8 N1 C4 C5 -137.36(14)
N2 N1 C4 C5 48.01(16)
C8 N1 C4 C3 44.15(18)
N2 N1 C4 C3 -130.48(12)
C3 C4 C5 C6 -0.84(18)
N1 C4 C5 C6 -179.30(11)
C4 C5 C6 C1 1.94(18)
C2 C1 C6 C5 -1.16(18)
N10 C1 C6 C5 177.53(11)
N1 N2 C7 N3 0.44(16)
C8 N3 C7 N2 -0.55(17)
C7 N3 C8 N1 0.41(16)
N2 N1 C8 N3 -0.18(16)
C4 N1 C8 N3 -175.30(12)
C1 N10 C9 C14 138.91(12)
C17 N10 C9 C14 -44.59(17)
C1 N10 C9 C10 -40.27(16)
C17 N10 C9 C10 136.23(12)
C14 C9 C10 C11 -3.60(18)
N10 C9 C10 C11 175.59(11)
C9 C10 C11 C12 0.76(18)
C10 C11 C12 C13 2.91(18)
C10 C11 C12 N4 -174.92(11)
C16 N4 C12 C13 -143.14(13)
N5 N4 C12 C13 39.50(17)
C16 N4 C12 C11 34.70(18)
N5 N4 C12 C11 -142.66(12)
C11 C12 C13 C14 -3.67(18)
N4 C12 C13 C14 174.13(11)
C12 C13 C14 C9 0.77(18)
C10 C9 C14 C13 2.84(18)
N10 C9 C14 C13 -176.35(11)
N4 N5 C15 N6 0.71(15)
C16 N6 C15 N5 -0.02(16)
C15 N6 C16 N4 -0.71(15)
N5 N4 C16 N6 1.20(15)
C12 N4 C16 N6 -176.46(11)
C1 N10 C17 C18 149.64(12)
C9 N10 C17 C18 -26.77(17)
C1 N10 C17 C22 -31.03(17)
C9 N10 C17 C22 152.55(11)
C22 C17 C18 C19 -0.10(18)
N10 C17 C18 C19 179.24(11)
C17 C18 C19 C20 2.43(19)
C18 C19 C20 C21 -2.47(18)
C18 C19 C20 N7 178.82(11)
C24 N7 C20 C19 -151.80(13)
N8 N7 C20 C19 28.00(17)
C24 N7 C20 C21 29.49(19)
N8 N7 C20 C21 -150.71(12)
C19 C20 C21 C22 0.18(18)
N7 C20 C21 C22 178.87(10)
C20 C21 C22 C17 2.19(18)
C18 C17 C22 C21 -2.22(18)
N10 C17 C22 C21 178.44(11)
N7 N8 C23 N9 -0.30(15)
C24 N9 C23 N8 0.55(16)
C23 N9 C24 N7 -0.56(14)
N8 N7 C24 N9 0.43(14)
C20 N7 C24 N9 -179.76(11)
